data_1515535
loop_
_publ_author_name
'Parr, Brendan T.'
'Li, Zhanjie'
'Davies, Huw M. L.'

_publ_section_title
;
 Asymmetric Synthesis of Highly Functionalized Cyclopentanes by a Rhodium-
 and Scandium-Catalyzed Five-Step Domino Sequence.
;
_journal_issue 12
_journal_name_full 'Chemical science (Royal Society of Chemistry : 2010)'
_journal_page_first 2378
_journal_page_last 2382
_journal_paper_doi 10.1039/C1SC00434D
_journal_volume 2
_journal_year 2011
_chemical_formula_moiety 'C17 H22 O3'
_chemical_formula_sum 'C17 H22 O3'
_chemical_formula_weight 274.35
_chemical_name_systematic
;
?
;
_space_group_IT_number 61
_symmetry_cell_setting orthorhombic
_symmetry_space_group_name_Hall '-P 2ac 2ab'
_symmetry_space_group_name_H-M 'P b c a'
_atom_sites_solution_hydrogens geom
_atom_sites_solution_primary direct
_atom_sites_solution_secondary difmap
_audit_creation_method SHELXL-97
_cell_angle_alpha 90.00
_cell_angle_beta 90.00
_cell_angle_gamma 90.00
_cell_formula_units_Z 8
_cell_length_a 12.7496(10)
_cell_length_b 10.6190(12)
_cell_length_c 22.4445(18)
_cell_measurement_reflns_used 1222
_cell_measurement_temperature 173(2)
_cell_measurement_theta_max 55.36
_cell_measurement_theta_min 3.94
_cell_volume 3038.7(5)
_computing_cell_refinement 'Bruker SAINT'
_computing_data_collection 'Bruker APEX2'
_computing_data_reduction 'Bruker SAINT'
_computing_molecular_graphics 'Bruker SHELXTL'
_computing_publication_material 'Bruker SHELXTL'
_computing_structure_refinement 'SHELXL-97 (Sheldrick, 1997)'
_computing_structure_solution 'SHELXS-97 (Sheldrick, 1990)'
_diffrn_ambient_temperature 173(2)
_diffrn_measured_fraction_theta_full 0.974
_diffrn_measured_fraction_theta_max 0.974
_diffrn_measurement_device_type 'Bruker APEX-II CCD'
_diffrn_measurement_method '\f and \w scans'
_diffrn_radiation_monochromator graphite
_diffrn_radiation_source 'fine-focus sealed tube'
_diffrn_radiation_type CuK\a
_diffrn_radiation_wavelength 1.54178
_diffrn_reflns_av_R_equivalents 0.0829
_diffrn_reflns_av_sigmaI/netI 0.0529
_diffrn_reflns_limit_h_max 15
_diffrn_reflns_limit_h_min -15
_diffrn_reflns_limit_k_max 12
_diffrn_reflns_limit_k_min -12
_diffrn_reflns_limit_l_max 24
_diffrn_reflns_limit_l_min -27
_diffrn_reflns_number 15922
_diffrn_reflns_theta_full 69.41
_diffrn_reflns_theta_max 69.41
_diffrn_reflns_theta_min 3.94
_diffrn_standards_number 0
_exptl_absorpt_coefficient_mu 0.646
_exptl_absorpt_correction_T_max 0.9721
_exptl_absorpt_correction_T_min 0.9150
_exptl_absorpt_correction_type multi-scan
_exptl_absorpt_process_details SADABS
_exptl_crystal_colour colourless
_exptl_crystal_density_diffrn 1.199
_exptl_crystal_density_method 'not measured'
_exptl_crystal_description plate
_exptl_crystal_F_000 1184
_exptl_crystal_size_max 0.14
_exptl_crystal_size_mid 0.13
_exptl_crystal_size_min 0.04
_refine_diff_density_max 0.285
_refine_diff_density_min -0.395
_refine_diff_density_rms 0.078
_refine_ls_extinction_coef 0.0009(3)
_refine_ls_extinction_expression Fc^*^=kFc[1+0.001xFc^2^\l^3^/sin(2\q)]^-1/4^
_refine_ls_extinction_method SHELXL
_refine_ls_goodness_of_fit_ref 1.066
_refine_ls_hydrogen_treatment mixed
_refine_ls_matrix_type full
_refine_ls_number_parameters 190
_refine_ls_number_reflns 2779
_refine_ls_number_restraints 0
_refine_ls_restrained_S_all 1.066
_refine_ls_R_factor_all 0.1217
_refine_ls_R_factor_gt 0.0761
_refine_ls_shift/su_max 0.000
_refine_ls_shift/su_mean 0.000
_refine_ls_structure_factor_coef Fsqd
_refine_ls_weighting_details 'calc w=1/[\s^2^(Fo^2^)+(0.1300P)^2^+0.0000P] where P=(Fo^2^+2Fc^2^)/3'
_refine_ls_weighting_scheme calc
_refine_ls_wR_factor_gt 0.1951
_refine_ls_wR_factor_ref 0.2347
_reflns_number_gt 1615
_reflns_number_total 2779
_reflns_threshold_expression >2sigma(I)
_cod_data_source_file c1sc00434d.txt
_cod_data_source_block bp_4_083d
_cod_depositor_comments
;
The following automatic conversions were performed:

'_symmetry_cell_setting' value 'Orthorhombic' changed to
'orthorhombic' according to
/usr/data/users/saulius/automatic-downloads/retrospective/RSC/lib/dictionaries/cif_core.dic
dictionary named 'cif_core.dic' version 2.4.2 from 2011-04-26.

Automatic conversion script
Id: cif_fix_values 2281 2013-09-26 08:29:07Z andrius 
;
_cod_original_sg_symbol_H-M Pbca
_cod_database_code 1515535

loop_
_symmetry_equiv_pos_as_xyz
'x, y, z'
'-x+1/2, -y, z+1/2'
'-x, y+1/2, -z+1/2'
'x+1/2, -y+1/2, -z'
'-x, -y, -z'
'x-1/2, y, -z-1/2'
'x, -y-1/2, z-1/2'
'-x-1/2, y-1/2, z'

loop_
_atom_site_label
_atom_site_type_symbol
_atom_site_fract_x
_atom_site_fract_y
_atom_site_fract_z
_atom_site_U_iso_or_equiv
_atom_site_adp_type
_atom_site_occupancy
_atom_site_symmetry_multiplicity
_atom_site_calc_flag
_atom_site_refinement_flags
C1 C 0.2628(3) 0.2173(3) 0.27674(15) 0.0561(9) Uani 1 1 d .
H1A H 0.3300 0.1735 0.2842 0.067 Uiso 1 1 calc R
H1B H 0.2771 0.2941 0.2531 0.067 Uiso 1 1 calc R
C2 C 0.2095(3) 0.2524(3) 0.33653(14) 0.0493(9) Uani 1 1 d .
C3 C 0.1169(3) 0.1559(3) 0.34160(14) 0.0466(8) Uani 1 1 d .
H3A H 0.1492 0.0735 0.3531 0.056 Uiso 1 1 calc R
C4 C 0.0817(3) 0.1418(3) 0.27665(14) 0.0465(8) Uani 1 1 d .
H4A H 0.0460 0.2212 0.2639 0.056 Uiso 1 1 calc R
C5 C 0.1856(3) 0.1294(3) 0.24274(15) 0.0493(9) Uani 1 1 d .
H5A H 0.2110 0.0410 0.2479 0.059 Uiso 1 1 calc R
C6 C 0.1793(3) 0.1553(3) 0.17653(15) 0.0488(8) Uani 1 1 d .
C7 C 0.2183(3) 0.0697(3) 0.13516(16) 0.0574(10) Uani 1 1 d .
H7A H 0.2480 -0.0073 0.1487 0.069 Uiso 1 1 calc R
C8 C 0.2146(3) 0.0947(4) 0.07459(17) 0.0650(11) Uani 1 1 d .
H8A H 0.2418 0.0348 0.0472 0.078 Uiso 1 1 calc R
C9 C 0.1725(3) 0.2047(4) 0.05373(17) 0.0648(11) Uani 1 1 d .
H9A H 0.1705 0.2215 0.0122 0.078 Uiso 1 1 calc R
C10 C 0.1326(3) 0.2910(3) 0.09410(16) 0.0619(10) Uani 1 1 d .
H10A H 0.1029 0.3676 0.0802 0.074 Uiso 1 1 calc R
C11 C 0.1361(3) 0.2662(3) 0.15458(15) 0.0564(10) Uani 1 1 d .
H11A H 0.1083 0.3262 0.1817 0.068 Uiso 1 1 calc R
C12 C 0.0071(3) 0.0308(3) 0.26655(16) 0.0580(10) Uani 1 1 d .
H12A H -0.0130 0.0275 0.2244 0.087 Uiso 1 1 calc R
H12B H -0.0558 0.0418 0.2911 0.087 Uiso 1 1 calc R
H12C H 0.0423 -0.0478 0.2776 0.087 Uiso 1 1 calc R
C13 C 0.2834(3) 0.2453(3) 0.38914(15) 0.0521(9) Uani 1 1 d .
C14 C 0.3921(4) 0.1142(4) 0.44725(19) 0.0780(13) Uani 1 1 d .
H14A H 0.4144 0.0260 0.4495 0.117 Uiso 1 1 calc R
H14B H 0.3569 0.1379 0.4844 0.117 Uiso 1 1 calc R
H14C H 0.4536 0.1682 0.4413 0.117 Uiso 1 1 calc R
C15 C 0.0343(3) 0.1831(3) 0.38738(14) 0.0509(9) Uani 1 1 d .
C16 C 0.0295(4) 0.1167(4) 0.43748(18) 0.0618(10) Uani 1 1 d .
C17 C -0.0467(3) 0.2845(3) 0.37476(17) 0.0616(10) Uani 1 1 d .
H17A H -0.0954 0.2905 0.4084 0.092 Uiso 1 1 calc R
H17B H -0.0858 0.2628 0.3386 0.092 Uiso 1 1 calc R
H17C H -0.0113 0.3655 0.3691 0.092 Uiso 1 1 calc R
H16A H -0.026(3) 0.129(3) 0.4678(16) 0.060(11) Uiso 1 1 d .
H16B H 0.074(3) 0.050(4) 0.4454(16) 0.067(11) Uiso 1 1 d .
O1 O 0.1691(2) 0.3769(2) 0.33299(11) 0.0643(8) Uani 1 1 d .
H1C H 0.2190 0.4282 0.3302 0.096 Uiso 1 1 calc R
O2 O 0.3057(2) 0.3350(2) 0.41915(11) 0.0668(8) Uani 1 1 d .
O3 O 0.3207(2) 0.1298(2) 0.39802(12) 0.0622(7) Uani 1 1 d .

loop_
_atom_site_aniso_label
_atom_site_aniso_U_11
_atom_site_aniso_U_22
_atom_site_aniso_U_33
_atom_site_aniso_U_23
_atom_site_aniso_U_13
_atom_site_aniso_U_12
C1 0.058(2) 0.0604(19) 0.0499(19) 0.0001(15) -0.0004(17) -0.0071(17)
C2 0.056(2) 0.0374(15) 0.0542(19) 0.0016(13) -0.0012(16) -0.0073(14)
C3 0.054(2) 0.0365(14) 0.0490(18) 0.0012(12) 0.0023(15) -0.0015(13)
C4 0.055(2) 0.0372(15) 0.0477(17) -0.0002(13) -0.0009(15) -0.0002(13)
C5 0.060(2) 0.0360(15) 0.0517(18) -0.0019(13) 0.0024(16) 0.0012(14)
C6 0.057(2) 0.0372(15) 0.0520(18) -0.0051(13) 0.0016(16) -0.0043(13)
C7 0.064(3) 0.0481(18) 0.060(2) -0.0072(16) 0.0001(18) 0.0011(16)
C8 0.072(3) 0.067(2) 0.056(2) -0.0171(18) 0.004(2) -0.0051(19)
C9 0.064(3) 0.080(3) 0.051(2) -0.0055(18) 0.0020(18) -0.014(2)
C10 0.069(3) 0.0557(19) 0.061(2) 0.0071(17) -0.0028(19) -0.0031(18)
C11 0.073(3) 0.0418(16) 0.054(2) -0.0028(14) 0.0044(18) -0.0002(16)
C12 0.062(3) 0.0441(17) 0.067(2) -0.0059(15) -0.0034(19) -0.0053(16)
C13 0.063(2) 0.0405(16) 0.0534(19) -0.0003(14) 0.0059(16) -0.0090(15)
C14 0.076(3) 0.080(3) 0.078(3) 0.018(2) -0.027(2) -0.011(2)
C15 0.060(2) 0.0390(15) 0.0537(19) -0.0010(14) 0.0005(16) -0.0038(14)
C16 0.072(3) 0.056(2) 0.057(2) 0.0061(18) 0.010(2) 0.0013(19)
C17 0.062(3) 0.0549(19) 0.068(2) 0.0016(17) 0.010(2) 0.0052(17)
O1 0.0695(18) 0.0352(11) 0.0882(19) 0.0077(11) -0.0014(14) -0.0040(11)
O2 0.087(2) 0.0541(14) 0.0588(15) -0.0088(11) -0.0049(14) -0.0127(13)
O3 0.0692(19) 0.0493(13) 0.0682(16) 0.0022(11) -0.0172(13) -0.0007(11)

loop_
_atom_type_symbol
_atom_type_description
_atom_type_scat_dispersion_real
_atom_type_scat_dispersion_imag
_atom_type_scat_source
C C 0.0181 0.0091 'International Tables Vol C Tables 4.2.6.8 and 6.1.1.4'
H H 0.0000 0.0000 'International Tables Vol C Tables 4.2.6.8 and 6.1.1.4'
O O 0.0492 0.0322 'International Tables Vol C Tables 4.2.6.8 and 6.1.1.4'

loop_
_geom_angle_atom_site_label_1
_geom_angle_atom_site_label_2
_geom_angle_atom_site_label_3
_geom_angle
C2 C1 C5 106.9(3)
C2 C1 H1A 110.3
C5 C1 H1A 110.3
C2 C1 H1B 110.3
C5 C1 H1B 110.3
H1A C1 H1B 108.6
O1 C2 C13 108.4(3)
O1 C2 C1 109.5(3)
C13 C2 C1 113.0(3)
O1 C2 C3 109.9(3)
C13 C2 C3 112.3(3)
C1 C2 C3 103.6(2)
C15 C3 C4 117.7(3)
C15 C3 C2 116.9(3)
C4 C3 C2 102.4(2)
C15 C3 H3A 106.3
C4 C3 H3A 106.3
C2 C3 H3A 106.3
C12 C4 C3 113.4(3)
C12 C4 C5 113.4(3)
C3 C4 C5 103.2(3)
C12 C4 H4A 108.9
C3 C4 H4A 108.9
C5 C4 H4A 108.9
C6 C5 C4 115.2(3)
C6 C5 C1 114.0(3)
C4 C5 C1 104.6(3)
C6 C5 H5A 107.6
C4 C5 H5A 107.6
C1 C5 H5A 107.6
C11 C6 C7 117.3(3)
C11 C6 C5 121.5(3)
C7 C6 C5 121.2(3)
C8 C7 C6 121.1(3)
C8 C7 H7A 119.4
C6 C7 H7A 119.4
C9 C8 C7 120.9(3)
C9 C8 H8A 119.6
C7 C8 H8A 119.6
C8 C9 C10 119.0(4)
C8 C9 H9A 120.5
C10 C9 H9A 120.5
C11 C10 C9 120.2(4)
C11 C10 H10A 119.9
C9 C10 H10A 119.9
C10 C11 C6 121.5(3)
C10 C11 H11A 119.3
C6 C11 H11A 119.3
C4 C12 H12A 109.5
C4 C12 H12B 109.5
H12A C12 H12B 109.5
C4 C12 H12C 109.5
H12A C12 H12C 109.5
H12B C12 H12C 109.5
O2 C13 O3 124.2(3)
O2 C13 C2 123.1(3)
O3 C13 C2 112.7(3)
O3 C14 H14A 109.5
O3 C14 H14B 109.5
H14A C14 H14B 109.5
O3 C14 H14C 109.5
H14A C14 H14C 109.5
H14B C14 H14C 109.5
C16 C15 C3 120.7(3)
C16 C15 C17 120.2(4)
C3 C15 C17 119.1(3)
C15 C16 H16A 123(2)
C15 C16 H16B 123(2)
H16A C16 H16B 114(3)
C15 C17 H17A 109.5
C15 C17 H17B 109.5
H17A C17 H17B 109.5
C15 C17 H17C 109.5
H17A C17 H17C 109.5
H17B C17 H17C 109.5
C2 O1 H1C 109.5
C13 O3 C14 116.5(3)

loop_
_geom_bond_atom_site_label_1
_geom_bond_atom_site_label_2
_geom_bond_distance
C1 C2 1.550(5)
C1 C5 1.556(5)
C1 H1A 0.9900
C1 H1B 0.9900
C2 O1 1.421(4)
C2 C13 1.513(5)
C2 C3 1.568(4)
C3 C15 1.499(5)
C3 C4 1.533(4)
C3 H3A 1.0000
C4 C12 1.531(4)
C4 C5 1.534(5)
C4 H4A 1.0000
C5 C6 1.513(5)
C5 H5A 1.0000
C6 C11 1.390(5)
C6 C7 1.392(5)
C7 C8 1.386(5)
C7 H7A 0.9500
C8 C9 1.368(6)
C8 H8A 0.9500
C9 C10 1.386(5)
C9 H9A 0.9500
C10 C11 1.384(5)
C10 H10A 0.9500
C11 H11A 0.9500
C12 H12A 0.9800
C12 H12B 0.9800
C12 H12C 0.9800
C13 O2 1.201(4)
C13 O3 1.330(4)
C14 O3 1.442(5)
C14 H14A 0.9800
C14 H14B 0.9800
C14 H14C 0.9800
C15 C16 1.328(5)
C15 C17 1.519(5)
C16 H16A 0.99(4)
C16 H16B 0.93(4)
C17 H17A 0.9800
C17 H17B 0.9800
C17 H17C 0.9800
O1 H1C 0.8400

loop_
_geom_torsion_atom_site_label_1
_geom_torsion_atom_site_label_2
_geom_torsion_atom_site_label_3
_geom_torsion_atom_site_label_4
_geom_torsion
C5 C1 C2 O1 -103.1(3)
C5 C1 C2 C13 135.9(3)
C5 C1 C2 C3 14.1(3)
O1 C2 C3 C15 -49.1(4)
C13 C2 C3 C15 71.7(4)
C1 C2 C3 C15 -166.1(3)
O1 C2 C3 C4 81.1(3)
C13 C2 C3 C4 -158.1(3)
C1 C2 C3 C4 -35.8(3)
C15 C3 C4 C12 -62.8(4)
C2 C3 C4 C12 167.5(3)
C15 C3 C4 C5 174.1(2)
C2 C3 C4 C5 44.4(3)
C12 C4 C5 C6 75.5(3)
C3 C4 C5 C6 -161.4(2)
C12 C4 C5 C1 -158.6(3)
C3 C4 C5 C1 -35.5(3)
C2 C1 C5 C6 139.5(3)
C2 C1 C5 C4 12.9(3)
C4 C5 C6 C11 53.2(4)
C1 C5 C6 C11 -67.6(5)
C4 C5 C6 C7 -127.9(3)
C1 C5 C6 C7 111.2(4)
C11 C6 C7 C8 0.4(6)
C5 C6 C7 C8 -178.5(4)
C6 C7 C8 C9 0.0(6)
C7 C8 C9 C10 -0.3(6)
C8 C9 C10 C11 0.2(6)
C9 C10 C11 C6 0.2(6)
C7 C6 C11 C10 -0.5(6)
C5 C6 C11 C10 178.4(3)
O1 C2 C13 O2 -3.9(5)
C1 C2 C13 O2 117.7(4)
C3 C2 C13 O2 -125.5(4)
O1 C2 C13 O3 176.5(3)
C1 C2 C13 O3 -61.9(4)
C3 C2 C13 O3 54.9(4)
C4 C3 C15 C16 131.3(4)
C2 C3 C15 C16 -106.0(4)
C4 C3 C15 C17 -46.4(4)
C2 C3 C15 C17 76.2(4)
O2 C13 O3 C14 0.2(6)
C2 C13 O3 C14 179.9(3)
